data_4103155
loop_
_publ_author_name
'Matthew D. Moran'
'David S. Brock'
'H\'el\`ene P. A. Mercier'
'Gary J. Schrobilgen'

_publ_section_title
;
 Xe3OF3+, a Precursor to a Noble-Gas Nitrate; Syntheses and Structural
 Characterizations of FXeONO2, XeF2.HNO3, and XeF2.N2O4
;
_journal_name_full 'Journal of the American Chemical Society'
_journal_page_first 13823
_journal_page_last 13839
_journal_paper_doi 10.1021/ja105618w
_journal_volume 132
_journal_year 2010
_chemical_formula_sum 'F N O3 Xe'
_chemical_formula_weight 212.31
_chemical_name_common 'F Xe O N O2'
_chemical_name_systematic
; 
 ? 
;
_space_group_IT_number 14
_symmetry_cell_setting monoclinic
_symmetry_space_group_name_Hall '-P 2ybc'
_symmetry_space_group_name_H-M 'P 1 21/c 1'
_atom_sites_solution_primary direct
_atom_sites_solution_secondary difmap
_audit_creation_method SHELXL-97
_cell_angle_alpha 90.00
_cell_angle_beta 90.325(5)
_cell_angle_gamma 90.00
_cell_formula_units_Z 4
_cell_length_a 4.6663(4)
_cell_length_b 8.7995(7)
_cell_length_c 9.4153(8)
_cell_measurement_temperature 243(2)
_cell_measurement_theta_max 73
_cell_measurement_theta_min 0
_cell_volume 386.60(6)
_computing_cell_refinement 'Bruker SMART'
_computing_data_collection 'Bruker SMART'
_computing_data_reduction 'Bruker SAINT'
_computing_molecular_graphics 'SHELXTL V6.10 2001 & Bruker-AXS'
_computing_publication_material 'SHELXTL V6.10 2001 & Bruker-AXS'
_computing_structure_refinement 'SHELXTL V6.10 2001 & Bruker-AXS'
_computing_structure_solution 'SHELXTL V6.10 2001 & Bruker-AXS'
_diffrn_ambient_temperature 243(2)
_diffrn_measured_fraction_theta_full 0.968
_diffrn_measured_fraction_theta_max 0.943
_diffrn_measurement_device_type 'CCD area detector'
_diffrn_measurement_method 'phi and omega scans'
_diffrn_radiation_monochromator graphite
_diffrn_radiation_source 'fine-focus sealed tube'
_diffrn_radiation_type MoK\a
_diffrn_radiation_wavelength 0.71073
_diffrn_reflns_av_R_equivalents 0.0565
_diffrn_reflns_av_sigmaI/netI 0.0500
_diffrn_reflns_limit_h_max 6
_diffrn_reflns_limit_h_min -7
_diffrn_reflns_limit_k_max 10
_diffrn_reflns_limit_k_min -14
_diffrn_reflns_limit_l_max 15
_diffrn_reflns_limit_l_min -14
_diffrn_reflns_number 9069
_diffrn_reflns_theta_full 25.00
_diffrn_reflns_theta_max 36.33
_diffrn_reflns_theta_min 2.16
_exptl_absorpt_coefficient_mu 8.804
_exptl_absorpt_correction_T_max 1
_exptl_absorpt_correction_T_min 0.716
_exptl_absorpt_correction_type multi-scan
_exptl_absorpt_process_details 'SADABS V2.10'
_exptl_crystal_colour colorless
_exptl_crystal_density_diffrn 3.648
_exptl_crystal_density_method 'not measured'
_exptl_crystal_description plate
_exptl_crystal_F_000 376
_exptl_crystal_size_max 0.22
_exptl_crystal_size_mid 0.16
_exptl_crystal_size_min 0.04
_refine_diff_density_max 2.842
_refine_diff_density_min -2.652
_refine_diff_density_rms 0.376
_refine_ls_extinction_coef 0.0172(15)
_refine_ls_extinction_expression Fc^*^=kFc[1+0.001xFc^2^\l^3^/sin(2\q)]^-1/4^
_refine_ls_extinction_method SHELXL
_refine_ls_goodness_of_fit_ref 1.755
_refine_ls_matrix_type full
_refine_ls_number_parameters 57
_refine_ls_number_reflns 1780
_refine_ls_number_restraints 0
_refine_ls_restrained_S_all 1.755
_refine_ls_R_factor_all 0.0559
_refine_ls_R_factor_gt 0.0417
_refine_ls_shift/su_max 0.005
_refine_ls_shift/su_mean 0.001
_refine_ls_structure_factor_coef Fsqd
_refine_ls_weighting_details 'calc w=1/[\s^2^(Fo^2^)+(0.0133P)^2^+0.0000P] where P=(Fo^2^+2Fc^2^)/3'
_refine_ls_weighting_scheme calc
_refine_ls_wR_factor_gt 0.0771
_refine_ls_wR_factor_ref 0.0807
_reflns_number_gt 1495
_reflns_number_total 1780
_reflns_threshold_expression >2sigma(I)
_cod_data_source_file ja105618w_si_002_1.cif
_cod_data_source_block FXeONO2
_cod_database_code 4103155

loop_
_symmetry_equiv_pos_as_xyz
'x, y, z'
'-x, y+1/2, -z+1/2'
'-x, -y, -z'
'x, -y-1/2, z-1/2'

loop_
_atom_site_label
_atom_site_type_symbol
_atom_site_fract_x
_atom_site_fract_y
_atom_site_fract_z
_atom_site_U_iso_or_equiv
_atom_site_adp_type
_atom_site_occupancy
_atom_site_symmetry_multiplicity
_atom_site_calc_flag
Xe1 Xe 0.15697(9) 0.04186(3) 0.27774(4) 0.01024(10) Uani 1 1 d
F1 F -0.1644(10) -0.0664(4) 0.3726(4) 0.0179(7) Uani 1 1 d
N1 N 0.4824(10) 0.1829(5) 0.0422(5) 0.0105(9) Uani 1 1 d
O3 O 0.6680(10) 0.2600(5) -0.0078(4) 0.0190(9) Uani 1 1 d
O2 O 0.2814(8) 0.1239(5) -0.0210(5) 0.0158(9) Uani 1 1 d
O1 O 0.5062(9) 0.1603(4) 0.1852(4) 0.0116(8) Uani 1 1 d

loop_
_atom_site_aniso_label
_atom_site_aniso_U_11
_atom_site_aniso_U_22
_atom_site_aniso_U_33
_atom_site_aniso_U_23
_atom_site_aniso_U_13
_atom_site_aniso_U_12
Xe1 0.01284(14) 0.00965(13) 0.00821(15) 0.00080(14) -0.00154(14) -0.00085(13)
F1 0.0222(18) 0.0172(15) 0.0144(17) 0.0053(12) -0.0001(18) -0.0049(15)
N1 0.013(2) 0.0085(18) 0.010(2) -0.0005(16) -0.0043(18) 0.0025(16)
O3 0.025(2) 0.0158(18) 0.016(2) 0.0027(16) 0.002(2) -0.002(2)
O2 0.019(2) 0.0151(18) 0.014(2) -0.0027(17) -0.0071(16) -0.0013(16)
O1 0.0131(18) 0.0144(16) 0.0073(19) 0.0009(14) -0.0043(15) -0.0016(14)

loop_
_atom_type_symbol
_atom_type_description
_atom_type_scat_dispersion_real
_atom_type_scat_dispersion_imag
_atom_type_scat_source
N N 0.0061 0.0033 'International Tables Vol C Tables 4.2.6.8 and 6.1.1.4'
O O 0.0106 0.0060 'International Tables Vol C Tables 4.2.6.8 and 6.1.1.4'
F F 0.0171 0.0103 'International Tables Vol C Tables 4.2.6.8 and 6.1.1.4'
Xe Xe -0.4205 1.9578 'International Tables Vol C Tables 4.2.6.8 and 6.1.1.4'

loop_
_geom_angle_atom_site_label_1
_geom_angle_atom_site_label_2
_geom_angle_atom_site_label_3
_geom_angle
F1 Xe1 O1 177.55(15)
O3 N1 O2 127.1(5)
O3 N1 O1 114.5(4)
O2 N1 O1 118.4(5)
N1 O1 Xe1 114.7(3)

loop_
_geom_bond_atom_site_label_1
_geom_bond_atom_site_label_2
_geom_bond_distance
Xe1 F1 1.992(4)
Xe1 O1 2.126(4)
N1 O3 1.199(6)
N1 O2 1.224(6)
N1 O1 1.365(7)
